data_4345458
loop_
_publ_author_name
'Ponikiewski, \/L'
'Zi\'o\/lkowska, A'
'Pikies, J.'

_publ_section_title
;
 Reactions of Lithiated Diphosphanes R2P-P(SiMe3)Li (R = tBu and iPr) with
 [(Me)NacnacTiCl2&#x00B7;THF] and [(Me)NacnacTiCl3]. Formation and
 Structure of Titanium(III) and Titanium(IV) \b-Diketiminato Complexes
 Bearing the Side-on Phosphanylphosphido and Phosphanylphosphinidene
 Functionalities.
;
_journal_issue 3
_journal_name_full 'Inorganic chemistry'
_journal_page_first 1094
_journal_page_last 1103
_journal_paper_doi 10.1021/acs.inorgchem.6b01929
_journal_volume 56
_journal_year 2017
_chemical_absolute_configuration unk
_chemical_formula_moiety 'C37 H59 Cl N2 P2 Ti'
_chemical_formula_sum 'C37 H59 Cl N2 P2 Ti'
_chemical_formula_weight 677.15
_chemical_name_systematic
;
 ?
;
_space_group_IT_number 2
_symmetry_cell_setting triclinic
_symmetry_Int_Tables_number 2
_symmetry_space_group_name_Hall '-P 1'
_symmetry_space_group_name_H-M 'P -1'
_atom_sites_solution_hydrogens geom
_atom_sites_solution_primary direct
_atom_sites_solution_secondary difmap
_audit_conform_dict_location ftp://ftp.iucr.org/pub/cif_core.dic
_audit_conform_dict_name cif_core.dic
_audit_conform_dict_version 2.4
_audit_creation_date 2015-12-21
_audit_creation_method 'WinGX routine CIF_UPDATE'
_cell_angle_alpha 84.43(3)
_cell_angle_beta 85.85(3)
_cell_angle_gamma 75.07(3)
_cell_formula_units_Z 2
_cell_length_a 9.4241(19)
_cell_length_b 9.931(2)
_cell_length_c 20.442(4)
_cell_measurement_reflns_used 17635
_cell_measurement_temperature 150(2)
_cell_measurement_theta_max 69.95
_cell_measurement_theta_min 2.00
_cell_volume 1837.6(7)
_computing_cell_refinement 'STOE X-AREA'
_computing_data_collection 'STOE X-AREA'
_computing_data_reduction 'STOE X-RED'
_computing_structure_refinement 'SHELXL-97 (Sheldrick, 2008)'
_diffrn_ambient_temperature 150(2)
_diffrn_detector 'image plate (34 cm diameter)'
_diffrn_detector_area_resol_mean 6.67
_diffrn_measured_fraction_theta_full 0.874
_diffrn_measured_fraction_theta_max 0.874
_diffrn_measurement_device '2-circle goniometer'
_diffrn_measurement_device_type 'STOE IPDS 2'
_diffrn_measurement_method 'rotation method'
_diffrn_radiation_monochromator 'plane graphite'
_diffrn_radiation_type MoK\a
_diffrn_radiation_wavelength 0.71073
_diffrn_reflns_av_R_equivalents 0.1198
_diffrn_reflns_av_unetI/netI 0.183
_diffrn_reflns_limit_h_max 11
_diffrn_reflns_limit_h_min -11
_diffrn_reflns_limit_k_max 9
_diffrn_reflns_limit_k_min -11
_diffrn_reflns_limit_l_max 23
_diffrn_reflns_limit_l_min -24
_diffrn_reflns_number 11366
_diffrn_reflns_theta_full 25
_diffrn_reflns_theta_max 25
_diffrn_reflns_theta_min 2
_diffrn_source 'sealed X-ray tube, 12 x 0.4 mm long-fine focus'
_exptl_absorpt_coefficient_mu 0.42
_exptl_absorpt_correction_type none
_exptl_crystal_colour green
_exptl_crystal_density_diffrn 1.224
_exptl_crystal_density_method 'not measured'
_exptl_crystal_description block
_exptl_crystal_F_000 728
_exptl_crystal_size_max 0.25
_exptl_crystal_size_mid 0.24
_exptl_crystal_size_min 0.21
_refine_diff_density_max 0.994
_refine_diff_density_min -0.458
_refine_diff_density_rms 0.11
_refine_ls_extinction_method none
_refine_ls_goodness_of_fit_ref 1.083
_refine_ls_hydrogen_treatment mixed
_refine_ls_matrix_type full
_refine_ls_number_parameters 408
_refine_ls_number_reflns 5655
_refine_ls_number_restraints 0
_refine_ls_restrained_S_all 1.083
_refine_ls_R_factor_all 0.1874
_refine_ls_R_factor_gt 0.1099
_refine_ls_shift/su_max 0.042
_refine_ls_shift/su_mean 0.002
_refine_ls_structure_factor_coef Fsqd
_refine_ls_weighting_details 'calc w=1/[\s^2^(Fo^2^)+(0.1044P)^2^+6.3994P] where P=(Fo^2^+2Fc^2^)/3'
_refine_ls_weighting_scheme calc
_refine_ls_wR_factor_gt 0.2501
_refine_ls_wR_factor_ref 0.2853
_reflns_number_gt 2994
_reflns_number_total 5655
_reflns_threshold_expression >2\s(I)
_cod_data_source_file ic6b01929_si_001.cif
_cod_data_source_block 2a2
_cod_original_cell_volume 1837.7(6)
_cod_original_sg_symbol_H-M P-1
_cod_database_code 4345458

loop_
_symmetry_equiv_pos_as_xyz
'x, y, z'
'-x, -y, -z'

loop_
_atom_site_label
_atom_site_type_symbol
_atom_site_fract_x
_atom_site_fract_y
_atom_site_fract_z
_atom_site_U_iso_or_equiv
_atom_site_adp_type
_atom_site_occupancy
_atom_site_symmetry_multiplicity
_atom_site_calc_flag
_atom_site_refinement_flags
Ti1 Ti 0.70054(19) 0.18700(17) 0.25524(10) 0.0216(4) Uani 1 1 d .
N1 N 0.8274(8) 0.0742(7) 0.1847(4) 0.0184(17) Uani 1 1 d .
N2 N 0.8164(8) 0.0621(7) 0.3308(4) 0.0195(17) Uani 1 1 d .
P1 P 0.4896(3) 0.1042(3) 0.27485(17) 0.0330(7) Uani 1 1 d .
P2 P 0.4357(3) 0.3182(3) 0.24124(15) 0.0282(7) Uani 1 1 d .
Cl1 Cl 0.7924(3) 0.3836(2) 0.25459(14) 0.0295(6) Uani 1 1 d .
C1 C 0.3323(12) 0.4281(12) 0.3096(6) 0.039(3) Uani 1 1 d .
C2 C 0.4457(13) 0.4101(13) 0.3597(6) 0.044(3) Uani 1 1 d .
H2A H 0.526 0.446 0.3408 0.066 Uiso 1 1 calc R
H2B H 0.4811 0.3126 0.3734 0.066 Uiso 1 1 calc R
H2C H 0.4024 0.4601 0.3971 0.066 Uiso 1 1 calc R
C3 C 0.2023(13) 0.3724(13) 0.3416(6) 0.042(3) Uani 1 1 d .
H3A H 0.1608 0.4237 0.3788 0.063 Uiso 1 1 calc R
H3B H 0.2369 0.2751 0.3557 0.063 Uiso 1 1 calc R
H3C H 0.1286 0.384 0.31 0.063 Uiso 1 1 calc R
C4 C 0.2813(15) 0.5821(13) 0.2848(8) 0.056(4) Uani 1 1 d .
H4A H 0.3403 0.6006 0.2464 0.083 Uiso 1 1 calc R
H4B H 0.2915 0.6394 0.3186 0.083 Uiso 1 1 calc R
H4C H 0.1801 0.6033 0.274 0.083 Uiso 1 1 calc R
C5 C 0.3218(11) 0.3543(11) 0.1646(6) 0.033(2) Uani 1 1 d .
C6 C 0.3302(14) 0.4936(14) 0.1288(7) 0.049(3) Uani 1 1 d .
H6A H 0.2985 0.4987 0.0848 0.074 Uiso 1 1 calc R
H6B H 0.4298 0.5016 0.1271 0.074 Uiso 1 1 calc R
H6C H 0.2678 0.5684 0.1518 0.074 Uiso 1 1 calc R
C7 C 0.1660(13) 0.3517(13) 0.1832(7) 0.047(3) Uani 1 1 d .
H7A H 0.1241 0.4222 0.2129 0.07 Uiso 1 1 calc R
H7B H 0.1635 0.2615 0.2042 0.07 Uiso 1 1 calc R
H7C H 0.1103 0.3698 0.1444 0.07 Uiso 1 1 calc R
C8 C 0.3916(13) 0.2374(13) 0.1203(7) 0.046(3) Uani 1 1 d .
H8A H 0.3868 0.149 0.1428 0.069 Uiso 1 1 calc R
H8B H 0.4925 0.2374 0.1097 0.069 Uiso 1 1 calc R
H8C H 0.3394 0.252 0.0806 0.069 Uiso 1 1 calc R
C9 C 0.7768(10) 0.0657(9) 0.1200(5) 0.020(2) Uani 1 1 d .
C10 C 0.7887(10) 0.1670(10) 0.0701(5) 0.024(2) Uani 1 1 d .
C11 C 0.7348(11) 0.1550(10) 0.0080(5) 0.027(2) Uani 1 1 d .
H11 H 0.7379 0.2229 -0.0264 0.033 Uiso 1 1 calc R
C12 C 0.6784(11) 0.0442(10) -0.0016(5) 0.029(2) Uani 1 1 d .
H12 H 0.6446 0.0371 -0.0424 0.035 Uiso 1 1 calc R
C13 C 0.6718(10) -0.0567(10) 0.0494(6) 0.030(2) Uani 1 1 d .
H13 H 0.635 -0.1318 0.0418 0.036 Uiso 1 1 calc R
C14 C 0.7188(10) -0.0494(9) 0.1123(5) 0.022(2) Uani 1 1 d .
C15 C 0.8559(12) 0.2878(10) 0.0748(5) 0.029(2) Uani 1 1 d .
H15 H 0.9044 0.2723 0.1167 0.035 Uiso 1 1 calc R
C16 C 0.7384(13) 0.4261(11) 0.0758(6) 0.037(3) Uani 1 1 d .
H16A H 0.6816 0.4393 0.0374 0.056 Uiso 1 1 calc R
H16B H 0.7847 0.5015 0.0759 0.056 Uiso 1 1 calc R
H16C H 0.6749 0.4243 0.1146 0.056 Uiso 1 1 calc R
C17 C 0.9722(13) 0.2974(12) 0.0200(6) 0.039(3) Uani 1 1 d .
H17A H 1.0422 0.2083 0.0182 0.058 Uiso 1 1 calc R
H17B H 1.0217 0.3666 0.0287 0.058 Uiso 1 1 calc R
H17C H 0.926 0.3233 -0.0213 0.058 Uiso 1 1 calc R
C18 C 0.7148(11) -0.1629(10) 0.1668(6) 0.028(2) Uani 1 1 d .
H18 H 0.7014 -0.119 0.2084 0.033 Uiso 1 1 calc R
C19 C 0.8604(12) -0.2761(10) 0.1690(6) 0.036(3) Uani 1 1 d .
H19A H 0.8927 -0.3014 0.1252 0.054 Uiso 1 1 calc R
H19B H 0.8463 -0.3569 0.1959 0.054 Uiso 1 1 calc R
H19C H 0.9333 -0.2408 0.1873 0.054 Uiso 1 1 calc R
C20 C 0.5849(12) -0.2280(11) 0.1629(6) 0.037(3) Uani 1 1 d .
H20A H 0.4943 -0.1572 0.1672 0.056 Uiso 1 1 calc R
H20B H 0.5881 -0.3005 0.1979 0.056 Uiso 1 1 calc R
H20C H 0.5909 -0.2669 0.1213 0.056 Uiso 1 1 calc R
C21 C 0.7604(10) 0.0271(10) 0.3961(5) 0.023(2) Uani 1 1 d .
C22 C 0.7318(10) -0.1059(10) 0.4095(5) 0.025(2) Uani 1 1 d .
C23 C 0.6882(12) -0.1430(11) 0.4730(6) 0.034(3) Uani 1 1 d .
H23 H 0.6719 -0.2314 0.4826 0.041 Uiso 1 1 calc R
C24 C 0.6678(11) -0.0553(10) 0.5228(6) 0.031(2) Uani 1 1 d .
H24 H 0.6373 -0.0838 0.565 0.038 Uiso 1 1 calc R
C25 C 0.6932(11) 0.0762(11) 0.5092(6) 0.031(2) Uani 1 1 d .
H25 H 0.678 0.1367 0.5425 0.037 Uiso 1 1 calc R
C26 C 0.7417(10) 0.1194(10) 0.4459(6) 0.026(2) Uani 1 1 d .
C27 C 0.7454(13) -0.2066(10) 0.3566(6) 0.037(3) Uani 1 1 d .
H27 H 0.7655 -0.1596 0.3138 0.044 Uiso 1 1 calc R
C28 C 0.6072(14) -0.2586(11) 0.3530(6) 0.041(3) Uani 1 1 d .
H28A H 0.5842 -0.3014 0.3952 0.061 Uiso 1 1 calc R
H28B H 0.624 -0.326 0.3208 0.061 Uiso 1 1 calc R
H28C H 0.5265 -0.1812 0.3407 0.061 Uiso 1 1 calc R
C29 C 0.8724(15) -0.3374(12) 0.3699(8) 0.055(4) Uani 1 1 d .
H29A H 0.9632 -0.3103 0.3695 0.083 Uiso 1 1 calc R
H29B H 0.8785 -0.4004 0.3364 0.083 Uiso 1 1 calc R
H29C H 0.8547 -0.3832 0.4122 0.083 Uiso 1 1 calc R
C30 C 0.7754(12) 0.2621(10) 0.4355(6) 0.030(2) Uani 1 1 d .
H30 H 0.7483 0.3 0.3908 0.036 Uiso 1 1 calc R
C31 C 0.9378(14) 0.2570(13) 0.4400(8) 0.051(4) Uani 1 1 d .
H31A H 0.9704 0.2141 0.4823 0.076 Uiso 1 1 calc R
H31B H 0.9506 0.3503 0.4345 0.076 Uiso 1 1 calc R
H31C H 0.9944 0.2033 0.4061 0.076 Uiso 1 1 calc R
C32 C 0.6840(13) 0.3656(12) 0.4823(7) 0.042(3) Uani 1 1 d .
H32A H 0.5861 0.3531 0.4879 0.063 Uiso 1 1 calc R
H32B H 0.6804 0.4593 0.4643 0.063 Uiso 1 1 calc R
H32C H 0.7282 0.3496 0.5242 0.063 Uiso 1 1 calc R
C33 C 0.9741(10) 0.0296(9) 0.1942(5) 0.024(2) Uani 1 1 d .
C34 C 1.0312(11) 0.0181(10) 0.2571(5) 0.024(2) Uani 1 1 d .
C35 C 0.9617(10) 0.0169(9) 0.3186(6) 0.024(2) Uani 1 1 d .
C36 C 1.0815(11) -0.0121(11) 0.1390(6) 0.032(3) Uani 1 1 d .
H36A H 1.0352 -0.0449 0.1056 0.049 Uiso 1 1 calc R
H36B H 1.1628 -0.0854 0.1547 0.049 Uiso 1 1 calc R
H36C H 1.1166 0.0669 0.1208 0.049 Uiso 1 1 calc R
C37 C 1.0649(11) -0.0463(12) 0.3735(6) 0.033(3) Uani 1 1 d .
H37A H 1.0149 -0.0241 0.4152 0.05 Uiso 1 1 calc R
H37B H 1.1496 -0.0087 0.368 0.05 Uiso 1 1 calc R
H37C H 1.0953 -0.1459 0.372 0.05 Uiso 1 1 calc R
H34A H 1.148(11) -0.018(10) 0.257(5) 0.02(3) Uiso 1 1 d .

loop_
_atom_site_aniso_label
_atom_site_aniso_U_11
_atom_site_aniso_U_22
_atom_site_aniso_U_33
_atom_site_aniso_U_23
_atom_site_aniso_U_13
_atom_site_aniso_U_12
Ti1 0.0243(10) 0.0188(8) 0.0208(11) -0.0020(7) -0.0031(7) -0.0032(7)
N1 0.022(4) 0.017(3) 0.018(5) -0.007(3) -0.004(3) -0.005(3)
N2 0.025(4) 0.017(3) 0.015(5) 0.004(3) -0.004(3) -0.003(3)
P1 0.0273(15) 0.0274(13) 0.044(2) -0.0020(13) -0.0039(12) -0.0068(11)
P2 0.0263(14) 0.0245(12) 0.0321(19) -0.0030(12) -0.0059(11) -0.0019(10)
Cl1 0.0374(14) 0.0238(11) 0.0295(17) -0.0023(10) -0.0050(10) -0.0112(10)
C1 0.028(6) 0.043(6) 0.042(9) -0.013(6) -0.004(5) 0.003(5)
C2 0.043(7) 0.055(7) 0.032(8) -0.016(6) 0.003(5) -0.005(6)
C3 0.040(7) 0.049(6) 0.032(8) -0.008(6) 0.010(5) -0.003(5)
C4 0.051(8) 0.044(7) 0.068(12) -0.027(7) 0.004(7) 0.000(6)
C5 0.026(5) 0.045(6) 0.023(7) 0.003(5) -0.001(4) -0.005(5)
C6 0.037(7) 0.070(8) 0.034(9) 0.016(7) -0.008(5) -0.005(6)
C7 0.039(7) 0.056(7) 0.043(9) 0.009(6) -0.013(6) -0.010(6)
C8 0.035(7) 0.057(7) 0.047(9) -0.017(6) -0.016(5) -0.007(6)
C9 0.017(5) 0.025(4) 0.015(6) -0.003(4) -0.006(3) 0.003(4)
C10 0.019(5) 0.028(5) 0.023(6) -0.005(4) -0.004(4) -0.005(4)
C11 0.029(6) 0.027(5) 0.025(7) -0.001(4) -0.007(4) -0.005(4)
C12 0.029(5) 0.037(5) 0.020(7) -0.007(5) -0.006(4) -0.004(4)
C13 0.021(5) 0.032(5) 0.039(7) -0.014(5) -0.003(4) -0.006(4)
C14 0.030(5) 0.022(4) 0.013(6) -0.008(4) 0.001(4) -0.004(4)
C15 0.047(7) 0.032(5) 0.014(6) -0.001(4) -0.005(4) -0.021(5)
C16 0.042(7) 0.035(5) 0.036(8) -0.001(5) -0.001(5) -0.010(5)
C17 0.042(7) 0.053(7) 0.026(7) 0.001(6) -0.008(5) -0.018(6)
C18 0.031(6) 0.026(5) 0.031(7) -0.011(5) 0.005(4) -0.014(4)
C19 0.047(7) 0.025(5) 0.040(8) -0.006(5) -0.009(5) -0.017(5)
C20 0.041(7) 0.036(6) 0.040(8) -0.012(5) 0.000(5) -0.016(5)
C21 0.022(5) 0.034(5) 0.014(6) -0.004(4) -0.003(4) -0.007(4)
C22 0.026(5) 0.028(5) 0.017(6) 0.006(4) 0.001(4) -0.004(4)
C23 0.034(6) 0.032(5) 0.035(8) 0.005(5) 0.002(5) -0.010(5)
C24 0.031(6) 0.035(5) 0.026(7) 0.008(5) -0.005(4) -0.007(4)
C25 0.023(5) 0.040(5) 0.031(7) -0.008(5) -0.004(4) -0.006(4)
C26 0.018(5) 0.027(5) 0.032(7) -0.003(4) -0.011(4) -0.002(4)
C27 0.050(7) 0.027(5) 0.032(8) 0.009(5) 0.001(5) -0.012(5)
C28 0.071(9) 0.031(5) 0.027(8) 0.000(5) -0.007(6) -0.025(6)
C29 0.054(8) 0.040(6) 0.075(12) -0.034(7) 0.004(7) -0.008(6)
C30 0.043(6) 0.023(5) 0.021(7) -0.003(4) -0.006(4) -0.003(4)
C31 0.048(8) 0.039(6) 0.066(11) -0.001(6) 0.001(6) -0.016(6)
C32 0.042(7) 0.040(6) 0.044(9) -0.006(6) -0.006(5) -0.008(5)
C33 0.021(5) 0.023(4) 0.030(7) 0.006(4) -0.006(4) -0.011(4)
C34 0.021(5) 0.036(5) 0.022(6) -0.013(4) -0.003(4) -0.015(4)
C35 0.016(5) 0.020(4) 0.039(7) -0.001(4) -0.014(4) -0.007(4)
C36 0.023(5) 0.036(5) 0.038(8) -0.003(5) -0.004(4) -0.005(4)
C37 0.025(6) 0.047(6) 0.024(7) -0.002(5) -0.006(4) -0.001(5)

loop_
_atom_type_symbol
_atom_type_description
_atom_type_scat_dispersion_real
_atom_type_scat_dispersion_imag
_atom_type_scat_source
C C 0.0033 0.0016 'International Tables Vol C Tables 4.2.6.8 and 6.1.1.4'
H H 0 0 'International Tables Vol C Tables 4.2.6.8 and 6.1.1.4'
N N 0.0061 0.0033 'International Tables Vol C Tables 4.2.6.8 and 6.1.1.4'
P P 0.1023 0.0942 'International Tables Vol C Tables 4.2.6.8 and 6.1.1.4'
Cl Cl 0.1484 0.1585 'International Tables Vol C Tables 4.2.6.8 and 6.1.1.4'
Ti Ti 0.2776 0.4457 'International Tables Vol C Tables 4.2.6.8 and 6.1.1.4'

loop_
_geom_angle_atom_site_label_1
_geom_angle_atom_site_label_2
_geom_angle_atom_site_label_3
_geom_angle
N1 Ti1 N2 92.8(3)
N1 Ti1 Cl1 104.0(2)
N2 Ti1 Cl1 100.0(2)
N1 Ti1 P1 107.1(2)
N2 Ti1 P1 95.8(2)
Cl1 Ti1 P1 144.20(12)
N1 Ti1 P2 123.4(2)
N2 Ti1 P2 134.9(2)
Cl1 Ti1 P2 96.33(10)
P1 Ti1 P2 51.36(10)
C33 N1 C9 118.3(8)
C33 N1 Ti1 116.8(6)
C9 N1 Ti1 123.5(6)
C35 N2 C21 116.8(8)
C35 N2 Ti1 115.6(7)
C21 N2 Ti1 127.5(6)
P2 P1 Ti1 68.93(12)
C1 P2 C5 110.2(5)
C1 P2 P1 110.2(4)
C5 P2 P1 111.9(4)
C1 P2 Ti1 119.1(4)
C5 P2 Ti1 129.9(3)
P1 P2 Ti1 59.71(11)
C2 C1 C4 109.8(11)
C2 C1 C3 108.7(12)
C4 C1 C3 111.2(9)
C2 C1 P2 103.4(7)
C4 C1 P2 111.1(9)
C3 C1 P2 112.3(8)
C1 C2 H2A 109.5
C1 C2 H2B 109.5
H2A C2 H2B 109.5
C1 C2 H2C 109.5
H2A C2 H2C 109.5
H2B C2 H2C 109.5
C1 C3 H3A 109.5
C1 C3 H3B 109.5
H3A C3 H3B 109.5
C1 C3 H3C 109.5
H3A C3 H3C 109.5
H3B C3 H3C 109.5
C1 C4 H4A 109.5
C1 C4 H4B 109.5
H4A C4 H4B 109.5
C1 C4 H4C 109.5
H4A C4 H4C 109.5
H4B C4 H4C 109.5
C7 C5 C6 111.2(9)
C7 C5 C8 109.7(10)
C6 C5 C8 109.1(10)
C7 C5 P2 110.4(8)
C6 C5 P2 110.0(8)
C8 C5 P2 106.3(8)
C5 C6 H6A 109.5
C5 C6 H6B 109.5
H6A C6 H6B 109.5
C5 C6 H6C 109.5
H6A C6 H6C 109.5
H6B C6 H6C 109.5
C5 C7 H7A 109.5
C5 C7 H7B 109.5
H7A C7 H7B 109.5
C5 C7 H7C 109.5
H7A C7 H7C 109.5
H7B C7 H7C 109.5
C5 C8 H8A 109.5
C5 C8 H8B 109.5
H8A C8 H8B 109.5
C5 C8 H8C 109.5
H8A C8 H8C 109.5
H8B C8 H8C 109.5
C10 C9 C14 123.9(9)
C10 C9 N1 119.5(8)
C14 C9 N1 116.7(9)
C9 C10 C11 117.1(9)
C9 C10 C15 125.9(9)
C11 C10 C15 117.0(9)
C12 C11 C10 120.8(10)
C12 C11 H11 119.6
C10 C11 H11 119.6
C11 C12 C13 120.1(10)
C11 C12 H12 119.9
C13 C12 H12 119.9
C12 C13 C14 122.1(9)
C12 C13 H13 118.9
C14 C13 H13 118.9
C13 C14 C9 115.9(9)
C13 C14 C18 121.3(9)
C9 C14 C18 122.7(9)
C10 C15 C16 111.4(9)
C10 C15 C17 112.5(9)
C16 C15 C17 110.2(9)
C10 C15 H15 107.5
C16 C15 H15 107.5
C17 C15 H15 107.5
C15 C16 H16A 109.5
C15 C16 H16B 109.5
H16A C16 H16B 109.5
C15 C16 H16C 109.5
H16A C16 H16C 109.5
H16B C16 H16C 109.5
C15 C17 H17A 109.5
C15 C17 H17B 109.5
H17A C17 H17B 109.5
C15 C17 H17C 109.5
H17A C17 H17C 109.5
H17B C17 H17C 109.5
C14 C18 C19 111.9(8)
C14 C18 C20 112.6(9)
C19 C18 C20 110.8(8)
C14 C18 H18 107.1
C19 C18 H18 107.1
C20 C18 H18 107.1
C18 C19 H19A 109.5
C18 C19 H19B 109.5
H19A C19 H19B 109.5
C18 C19 H19C 109.5
H19A C19 H19C 109.5
H19B C19 H19C 109.5
C18 C20 H20A 109.5
C18 C20 H20B 109.5
H20A C20 H20B 109.5
C18 C20 H20C 109.5
H20A C20 H20C 109.5
H20B C20 H20C 109.5
C26 C21 C22 120.7(10)
C26 C21 N2 121.3(9)
C22 C21 N2 118.0(8)
C23 C22 C21 118.0(9)
C23 C22 C27 119.7(9)
C21 C22 C27 122.4(9)
C24 C23 C22 123.0(10)
C24 C23 H23 118.5
C22 C23 H23 118.5
C23 C24 C25 119.1(11)
C23 C24 H24 120.5
C25 C24 H24 120.5
C24 C25 C26 120.9(10)
C24 C25 H25 119.5
C26 C25 H25 119.5
C25 C26 C21 118.4(9)
C25 C26 C30 118.1(9)
C21 C26 C30 123.5(10)
C22 C27 C28 113.0(9)
C22 C27 C29 110.6(10)
C28 C27 C29 106.5(9)
C22 C27 H27 108.9
C28 C27 H27 108.9
C29 C27 H27 108.9
C27 C28 H28A 109.5
C27 C28 H28B 109.5
H28A C28 H28B 109.5
C27 C28 H28C 109.5
H28A C28 H28C 109.5
H28B C28 H28C 109.5
C27 C29 H29A 109.5
C27 C29 H29B 109.5
H29A C29 H29B 109.5
C27 C29 H29C 109.5
H29A C29 H29C 109.5
H29B C29 H29C 109.5
C26 C30 C31 113.9(9)
C26 C30 C32 112.7(9)
C31 C30 C32 109.0(9)
C26 C30 H30 106.9
C31 C30 H30 106.9
C32 C30 H30 106.9
C30 C31 H31A 109.5
C30 C31 H31B 109.5
H31A C31 H31B 109.5
C30 C31 H31C 109.5
H31A C31 H31C 109.5
H31B C31 H31C 109.5
C30 C32 H32A 109.5
C30 C32 H32B 109.5
H32A C32 H32B 109.5
C30 C32 H32C 109.5
H32A C32 H32C 109.5
H32B C32 H32C 109.5
N1 C33 C34 122.1(9)
N1 C33 C36 121.3(9)
C34 C33 C36 116.6(9)
C35 C34 C33 130.2(9)
C35 C34 H34A 114(6)
C33 C34 H34A 114(6)
N2 C35 C34 124.8(9)
N2 C35 C37 121.4(10)
C34 C35 C37 113.8(9)
C33 C36 H36A 109.5
C33 C36 H36B 109.5
H36A C36 H36B 109.5
C33 C36 H36C 109.5
H36A C36 H36C 109.5
H36B C36 H36C 109.5
C35 C37 H37A 109.5
C35 C37 H37B 109.5
H37A C37 H37B 109.5
C35 C37 H37C 109.5
H37A C37 H37C 109.5
H37B C37 H37C 109.5

loop_
_geom_bond_atom_site_label_1
_geom_bond_atom_site_label_2
_geom_bond_distance
Ti1 N1 2.034(7)
Ti1 N2 2.072(8)
Ti1 Cl1 2.329(3)
Ti1 P1 2.334(3)
Ti1 P2 2.523(3)
N1 C33 1.361(12)
N1 C9 1.455(12)
N2 C35 1.339(12)
N2 C21 1.442(13)
P1 P2 2.112(4)
P2 C1 1.909(11)
P2 C5 1.915(12)
C1 C2 1.499(17)
C1 C4 1.528(17)
C1 C3 1.548(16)
C2 H2A 0.96
C2 H2B 0.96
C2 H2C 0.96
C3 H3A 0.96
C3 H3B 0.96
C3 H3C 0.96
C4 H4A 0.96
C4 H4B 0.96
C4 H4C 0.96
C5 C7 1.496(15)
C5 C6 1.519(17)
C5 C8 1.525(15)
C6 H6A 0.96
C6 H6B 0.96
C6 H6C 0.96
C7 H7A 0.96
C7 H7B 0.96
C7 H7C 0.96
C8 H8A 0.96
C8 H8B 0.96
C8 H8C 0.96
C9 C10 1.382(14)
C9 C14 1.413(13)
C10 C11 1.427(14)
C10 C15 1.507(13)
C11 C12 1.374(14)
C11 H11 0.93
C12 C13 1.384(16)
C12 H12 0.93
C13 C14 1.405(15)
C13 H13 0.93
C14 C18 1.511(15)
C15 C16 1.527(14)
C15 C17 1.524(15)
C15 H15 0.98
C16 H16A 0.96
C16 H16B 0.96
C16 H16C 0.96
C17 H17A 0.96
C17 H17B 0.96
C17 H17C 0.96
C18 C19 1.533(14)
C18 C20 1.535(14)
C18 H18 0.98
C19 H19A 0.96
C19 H19B 0.96
C19 H19C 0.96
C20 H20A 0.96
C20 H20B 0.96
C20 H20C 0.96
C21 C26 1.408(14)
C21 C22 1.412(14)
C22 C23 1.377(15)
C22 C27 1.522(15)
C23 C24 1.374(16)
C23 H23 0.93
C24 C25 1.386(15)
C24 H24 0.93
C25 C26 1.405(16)
C25 H25 0.93
C26 C30 1.522(14)
C27 C28 1.529(16)
C27 C29 1.540(16)
C27 H27 0.98
C28 H28A 0.96
C28 H28B 0.96
C28 H28C 0.96
C29 H29A 0.96
C29 H29B 0.96
C29 H29C 0.96
C30 C31 1.527(16)
C30 C32 1.527(15)
C30 H30 0.98
C31 H31A 0.96
C31 H31B 0.96
C31 H31C 0.96
C32 H32A 0.96
C32 H32B 0.96
C32 H32C 0.96
C33 C34 1.412(14)
C33 C36 1.476(14)
C34 C35 1.376(15)
C34 H34A 1.06(10)
C35 C37 1.518(14)
C36 H36A 0.96
C36 H36B 0.96
C36 H36C 0.96
C37 H37A 0.96
C37 H37B 0.96
C37 H37C 0.96

loop_
_geom_torsion_atom_site_label_1
_geom_torsion_atom_site_label_2
_geom_torsion_atom_site_label_3
_geom_torsion_atom_site_label_4
_geom_torsion
N2 Ti1 N1 C33 -39.7(7)
Cl1 Ti1 N1 C33 61.3(7)
P1 Ti1 N1 C33 -136.7(6)
P2 Ti1 N1 C33 168.7(5)
N2 Ti1 N1 C9 154.2(7)
Cl1 Ti1 N1 C9 -104.8(7)
P1 Ti1 N1 C9 57.3(7)
P2 Ti1 N1 C9 2.7(8)
N1 Ti1 N2 C35 37.4(6)
Cl1 Ti1 N2 C35 -67.3(6)
P1 Ti1 N2 C35 145.0(6)
P2 Ti1 N2 C35 -176.8(5)
N1 Ti1 N2 C21 -147.4(7)
Cl1 Ti1 N2 C21 107.8(7)
P1 Ti1 N2 C21 -39.9(7)
P2 Ti1 N2 C21 -1.6(9)
N1 Ti1 P1 P2 -119.4(3)
N2 Ti1 P1 P2 145.9(2)
Cl1 Ti1 P1 P2 29.9(3)
Ti1 P1 P2 C1 -112.6(4)
Ti1 P1 P2 C5 124.4(4)
N1 Ti1 P2 C1 -176.7(5)
N2 Ti1 P2 C1 45.5(5)
Cl1 Ti1 P2 C1 -65.4(5)
P1 Ti1 P2 C1 97.6(5)
N1 Ti1 P2 C5 -8.7(5)
N2 Ti1 P2 C5 -146.4(5)
Cl1 Ti1 P2 C5 102.7(5)
P1 Ti1 P2 C5 -94.3(5)
N1 Ti1 P2 P1 85.7(3)
N2 Ti1 P2 P1 -52.1(3)
Cl1 Ti1 P2 P1 -162.95(15)
C5 P2 C1 C2 -169.2(8)
P1 P2 C1 C2 66.8(9)
Ti1 P2 C1 C2 1.1(10)
C5 P2 C1 C4 -51.5(10)
P1 P2 C1 C4 -175.5(8)
Ti1 P2 C1 C4 118.8(8)
C5 P2 C1 C3 73.8(10)
P1 P2 C1 C3 -50.1(9)
Ti1 P2 C1 C3 -115.9(8)
C1 P2 C5 C7 -46.4(9)
P1 P2 C5 C7 76.5(8)
Ti1 P2 C5 C7 144.7(7)
C1 P2 C5 C6 76.6(9)
P1 P2 C5 C6 -160.5(7)
Ti1 P2 C5 C6 -92.3(8)
C1 P2 C5 C8 -165.4(8)
P1 P2 C5 C8 -42.5(8)
Ti1 P2 C5 C8 25.7(10)
C33 N1 C9 C10 -79.7(10)
Ti1 N1 C9 C10 86.2(10)
C33 N1 C9 C14 99.7(10)
Ti1 N1 C9 C14 -94.5(8)
C14 C9 C10 C11 1.8(14)
N1 C9 C10 C11 -178.8(8)
C14 C9 C10 C15 -177.1(9)
N1 C9 C10 C15 2.3(14)
C9 C10 C11 C12 -2.2(14)
C15 C10 C11 C12 176.8(9)
C10 C11 C12 C13 0.7(15)
C11 C12 C13 C14 1.2(15)
C12 C13 C14 C9 -1.5(14)
C12 C13 C14 C18 -178.1(9)
C10 C9 C14 C13 -0.1(13)
N1 C9 C14 C13 -179.4(8)
C10 C9 C14 C18 176.5(9)
N1 C9 C14 C18 -2.9(13)
C9 C10 C15 C16 -107.8(11)
C11 C10 C15 C16 73.3(12)
C9 C10 C15 C17 127.9(10)
C11 C10 C15 C17 -51.0(13)
C13 C14 C18 C19 91.8(11)
C9 C14 C18 C19 -84.5(11)
C13 C14 C18 C20 -33.8(12)
C9 C14 C18 C20 149.8(9)
C35 N2 C21 C26 93.4(10)
Ti1 N2 C21 C26 -81.7(10)
C35 N2 C21 C22 -83.4(11)
Ti1 N2 C21 C22 101.5(9)
C26 C21 C22 C23 -1.4(14)
N2 C21 C22 C23 175.5(9)
C26 C21 C22 C27 177.8(9)
N2 C21 C22 C27 -5.3(14)
C21 C22 C23 C24 1.9(16)
C27 C22 C23 C24 -177.3(10)
C22 C23 C24 C25 -0.7(16)
C23 C24 C25 C26 -1.1(15)
C24 C25 C26 C21 1.5(14)
C24 C25 C26 C30 -176.7(9)
C22 C21 C26 C25 -0.3(14)
N2 C21 C26 C25 -177.0(9)
C22 C21 C26 C30 177.9(9)
N2 C21 C26 C30 1.1(14)
C23 C22 C27 C28 52.1(14)
C21 C22 C27 C28 -127.1(10)
C23 C22 C27 C29 -67.2(13)
C21 C22 C27 C29 113.6(12)
C25 C26 C30 C31 96.0(11)
C21 C26 C30 C31 -82.1(13)
C25 C26 C30 C32 -28.8(13)
C21 C26 C30 C32 153.1(10)
C9 N1 C33 C34 -172.2(8)
Ti1 N1 C33 C34 21.1(11)
C9 N1 C33 C36 6.5(12)
Ti1 N1 C33 C36 -160.3(7)
N1 C33 C34 C35 15.6(16)
C36 C33 C34 C35 -163.2(10)
C21 N2 C35 C34 167.8(8)
Ti1 N2 C35 C34 -16.5(11)
C21 N2 C35 C37 -10.0(12)
Ti1 N2 C35 C37 165.7(7)
C33 C34 C35 N2 -18.0(16)
C33 C34 C35 C37 159.9(10)
